data_1567307
loop_
_publ_author_name
'Reid, Amelia G.'
'Moreno, Juan J.'
'Hooe, Shelby L.'
'Baugh, Kira R.'
'Thomas, Isobel H.'
'Dickie, Diane A.'
'Machan, Charles W.'

_publ_section_title
;
 Inverse potential scaling in co-electrocatalytic activity for CO2
 reduction through redox mediator tuning and catalyst design
;
_journal_issue 33
_journal_name_full 'Chemical Science'
_journal_page_first 9595
_journal_page_last 9606
_journal_paper_doi 10.1039/D2SC03258A
_journal_volume 13
_journal_year 2022
_chemical_formula_sum 'C46 H64 N2 O2'
_chemical_formula_weight 676.99
_space_group_crystal_system monoclinic
_space_group_IT_number 12
_space_group_name_Hall '-I 2y'
_space_group_name_H-M_alt 'I 1 2/m 1'
_atom_sites_solution_hydrogens mixed
_atom_sites_solution_primary dual
_audit_update_record
;
2022-02-08 deposited with the CCDC.	2022-07-21 downloaded from the CCDC.
;
_cell_angle_alpha 90
_cell_angle_beta 99.585(5)
_cell_angle_gamma 90
_cell_formula_units_Z 2
_cell_length_a 13.809(3)
_cell_length_b 8.7376(17)
_cell_length_c 17.190(5)
_cell_measurement_reflns_used 4086
_cell_measurement_temperature 100.(2)
_cell_measurement_theta_max 29.3902
_cell_measurement_theta_min 2.6226
_cell_volume 2045.1(8)
_computing_cell_refinement 'SAINT V8.40A (Bruker Nano, Inc., 2019)'
_computing_data_collection 'Bruker Instrument Service v2017.5.0.0'
_computing_data_reduction 'SAINT V8.40A (Bruker Nano, Inc., 2019)'
_computing_structure_refinement 'SHELXL-2018/3 (Sheldrick, 2018)'
_computing_structure_solution 'SHELXT 2014/5 (Sheldrick, 2014)'
_diffrn_ambient_temperature 100.(2)
_diffrn_detector_area_resol_mean 8.3333
_diffrn_measured_fraction_theta_full 0.999
_diffrn_measured_fraction_theta_max 0.999
_diffrn_measurement_device_type 'Bruker Kappa APEXII Duo'
_diffrn_measurement_method '\w scans'
_diffrn_radiation_monochromator graphite
_diffrn_radiation_type 'Mo K\a'
_diffrn_radiation_wavelength 0.71073
_diffrn_reflns_av_R_equivalents 0.0469
_diffrn_reflns_av_unetI/netI 0.0320
_diffrn_reflns_limit_h_max 19
_diffrn_reflns_limit_h_min -19
_diffrn_reflns_limit_k_max 12
_diffrn_reflns_limit_k_min -12
_diffrn_reflns_limit_l_max 23
_diffrn_reflns_limit_l_min -23
_diffrn_reflns_number 20557
_diffrn_reflns_theta_full 29.63
_diffrn_reflns_theta_max 29.63
_diffrn_reflns_theta_min 1.76
_diffrn_source 'fine-focus sealed tube'
_exptl_absorpt_coefficient_mu 0.066
_exptl_absorpt_correction_T_max 0.99
_exptl_absorpt_correction_T_min 0.93
_exptl_absorpt_correction_type multi-scan
_exptl_absorpt_process_details
;
SADABS-2016/2 - Bruker AXS area detector scaling and absorption correction
;
_exptl_crystal_colour yellow
_exptl_crystal_density_diffrn 1.099
_exptl_crystal_density_method 'not measured'
_exptl_crystal_description block
_exptl_crystal_F_000 740
_exptl_crystal_size_max 0.362
_exptl_crystal_size_mid 0.222
_exptl_crystal_size_min 0.164
_refine_diff_density_max 0.441
_refine_diff_density_min -0.217
_refine_ls_extinction_method none
_refine_ls_goodness_of_fit_ref 1.023
_refine_ls_hydrogen_treatment mixed
_refine_ls_matrix_type full
_refine_ls_number_parameters 149
_refine_ls_number_reflns 3058
_refine_ls_number_restraints 0
_refine_ls_restrained_S_all 1.023
_refine_ls_R_factor_all 0.0685
_refine_ls_R_factor_gt 0.0450
_refine_ls_shift/su_max 0.000
_refine_ls_shift/su_mean 0.000
_refine_ls_structure_factor_coef Fsqd
_refine_ls_weighting_details 'w=1/[\s^2^(Fo^2^)+(0.0652P)^2^+1.0260P] where P=(Fo^2^+2Fc^2^)/3'
_refine_ls_weighting_scheme calc
_refine_ls_wR_factor_gt 0.1160
_refine_ls_wR_factor_ref 0.1281
_reflns_number_gt 2269
_reflns_number_total 3058
_reflns_threshold_expression 'I > 2\s(I)'
_cod_data_source_file d2sc03258a3.cif
_cod_data_source_block Machan_BT_ligand
_cod_depositor_comments
;
The following automatic conversions were performed:

data item '_exptl_absorpt_correction_type' value 'Multi-Scan' was
changed to 'multi-scan' in accordance with the
/home/data/users/saulius/crontab/automatic-downloads/rss-feeds/RSC/lib/dictionaries/cif_core.dic
dictionary named 'cif_core.dic' version 2.4.2 last updated on
2011-04-26.

Automatic conversion script
Id: cif_fix_values 7556 2019-12-06 15:28:31Z antanas 

 Adding full bibliography for 1567306--1567312.cif.
;
_cod_original_sg_symbol_H-M 'I 2/m'
_cod_database_code 1567307

loop_
_space_group_symop_operation_xyz
'x, y, z'
'-x, y, -z'
'x+1/2, y+1/2, z+1/2'
'-x+1/2, y+1/2, -z+1/2'
'-x, -y, -z'
'x, -y, z'
'-x+1/2, -y+1/2, -z+1/2'
'x+1/2, -y+1/2, z+1/2'

loop_
_atom_site_type_symbol
_atom_site_label
_atom_site_fract_x
_atom_site_fract_y
_atom_site_fract_z
_atom_site_U_iso_or_equiv
_atom_site_adp_type
_atom_site_calc_flag
_atom_site_refinement_flags_adp
_atom_site_refinement_flags_occupancy
_atom_site_refinement_flags_posn
_atom_site_occupancy
_atom_site_disorder_assembly
_atom_site_disorder_group
O O1 0.06548(8) 0.5 0.72750(6) 0.0187(3) Uani d T P S 1 . .
H H1 0.0628(18) 0.5 0.6726(15) 0.048(7) Uiso d . P S 1 . .
N N1 0.09418(9) 0.5 0.58663(7) 0.0124(3) Uani d T P S 1 . .
C C1 0.05461(10) 0.5 0.50944(8) 0.0118(3) Uani d T P S 1 . .
C C2 0.11275(10) 0.5 0.45113(8) 0.0126(3) Uani d T P S 1 . .
H H2 0.083163 0.5 0.397124 0.015 Uiso calc U P R 1 . .
C C3 0.21517(10) 0.5 0.47185(8) 0.0124(3) Uani d T P S 1 . .
C C4 0.25427(11) 0.5 0.55187(8) 0.0134(3) Uani d T P S 1 . .
H H4 0.323482 0.5 0.568065 0.016 Uiso calc U P R 1 . .
C C5 0.19200(10) 0.5 0.60917(8) 0.0120(3) Uani d T P S 1 . .
C C6 0.22924(11) 0.5 0.69548(8) 0.0134(3) Uani d T P S 1 . .
C C7 0.16436(10) 0.5 0.75116(9) 0.0140(3) Uani d T P S 1 . .
C C8 0.20062(11) 0.5 0.83329(8) 0.0149(3) Uani d T P S 1 . .
C C9 0.30158(11) 0.5 0.85660(8) 0.0158(3) Uani d T P S 1 . .
H H9 0.326766 0.5 0.911507 0.019 Uiso calc U P R 1 . .
C C10 0.36908(11) 0.5 0.80346(8) 0.0138(3) Uani d T P S 1 . .
C C11 0.33096(11) 0.5 0.72383(8) 0.0144(3) Uani d T P S 1 . .
H H11 0.375011 0.5 0.686866 0.017 Uiso calc U P R 1 . .
C C12 0.27838(10) 0.5 0.40629(8) 0.0148(3) Uani d T P S 1 . .
C C13 0.38792(11) 0.5 0.44008(9) 0.0247(4) Uani d T P S 1 . .
H H13A 0.403931 0.591136 0.472934 0.037 Uiso calc U P R 0.5 A -1
H H13B 0.404141 0.407987 0.472208 0.037 Uiso calc U P R 0.5 A -1
H H13C 0.42596 0.500877 0.396773 0.037 Uiso calc U P R 0.5 A -1
C C14 0.25482(9) 0.35657(15) 0.35508(7) 0.0231(3) Uani d . . . 1 . .
H H14A 0.269632 0.264996 0.38782 0.035 Uiso calc U . R 1 . .
H H14B 0.294728 0.356375 0.312981 0.035 Uiso calc U . R 1 . .
H H14C 0.185047 0.356764 0.33176 0.035 Uiso calc U . R 1 . .
C C15 0.12989(11) 0.5 0.89397(8) 0.0168(3) Uani d T P S 1 . .
C C16 0.06490(9) 0.35588(15) 0.88398(7) 0.0234(3) Uani d . . . 1 . .
H H16A 0.024974 0.355555 0.831204 0.035 Uiso calc U . R 1 . .
H H16B 0.021749 0.355841 0.923836 0.035 Uiso calc U . R 1 . .
H H16C 0.106597 0.264481 0.890536 0.035 Uiso calc U . R 1 . .
C C17 0.18616(13) 0.5 0.97909(9) 0.0308(5) Uani d T P S 1 . .
H H17A 0.228403 0.590655 0.987438 0.046 Uiso calc U P R 0.5 B -1
H H17B 0.139281 0.501818 1.01607 0.046 Uiso calc U P R 0.5 B -1
H H17C 0.22665 0.407527 0.988 0.046 Uiso calc U P R 0.5 B -1
C C18 0.47923(11) 0.5 0.83605(8) 0.0138(3) Uani d T P S 1 . .
C C19 0.50547(9) 0.64327(16) 0.88626(8) 0.0263(3) Uani d . . . 1 . .
H H19A 0.490454 0.734597 0.853371 0.039 Uiso calc U . R 1 . .
H H19B 0.575664 0.641854 0.908233 0.039 Uiso calc U . R 1 . .
H H19C 0.467112 0.645163 0.929362 0.039 Uiso calc U . R 1 . .
C C20 0.54189(11) 0.5 0.77045(9) 0.0228(4) Uani d T P S 1 . .
H H20A 0.524436 0.588532 0.735957 0.034 Uiso calc U P R 0.5 C -1
H H20B 0.529802 0.405654 0.739527 0.034 Uiso calc U P R 0.5 C -1
H H20C 0.611516 0.505814 0.793882 0.034 Uiso calc U P R 0.5 C -1

loop_
_atom_site_aniso_label
_atom_site_aniso_U_11
_atom_site_aniso_U_22
_atom_site_aniso_U_33
_atom_site_aniso_U_12
_atom_site_aniso_U_13
_atom_site_aniso_U_23
O1 0.0098(5) 0.0356(7) 0.0107(5) 0 0.0018(4) 0
N1 0.0097(6) 0.0177(7) 0.0098(5) 0 0.0011(4) 0
C1 0.0103(7) 0.0146(8) 0.0101(6) 0 0.0010(5) 0
C2 0.0108(6) 0.0182(8) 0.0084(6) 0 0.0006(5) 0
C3 0.0115(6) 0.0161(8) 0.0099(6) 0 0.0030(5) 0
C4 0.0103(6) 0.0190(8) 0.0108(6) 0 0.0013(5) 0
C5 0.0109(6) 0.0155(8) 0.0094(6) 0 0.0013(5) 0
C6 0.0121(7) 0.0200(8) 0.0081(6) 0 0.0011(5) 0
C7 0.0106(7) 0.0197(8) 0.0120(6) 0 0.0021(5) 0
C8 0.0133(7) 0.0216(9) 0.0100(6) 0 0.0028(5) 0
C9 0.0164(7) 0.0217(9) 0.0088(6) 0 0.0008(5) 0
C10 0.0115(7) 0.0182(8) 0.0113(6) 0 0.0006(5) 0
C11 0.0117(7) 0.0208(8) 0.0109(6) 0 0.0026(5) 0
C12 0.0104(6) 0.0258(9) 0.0089(6) 0 0.0033(5) 0
C13 0.0116(7) 0.0497(12) 0.0136(7) 0 0.0045(6) 0
C14 0.0242(6) 0.0288(7) 0.0189(5) -0.0033(5) 0.0114(4) -0.0069(5)
C15 0.0150(7) 0.0264(9) 0.0101(6) 0 0.0052(5) 0
C16 0.0268(6) 0.0246(7) 0.0211(6) -0.0013(5) 0.0106(5) 0.0028(5)
C17 0.0214(8) 0.0613(14) 0.0105(7) 0 0.0047(6) 0
C18 0.0122(7) 0.0186(8) 0.0099(6) 0 0.0000(5) 0
C19 0.0195(6) 0.0290(7) 0.0296(6) -0.0030(5) 0.0019(5) -0.0120(5)
C20 0.0124(7) 0.0419(11) 0.0142(7) 0 0.0025(6) 0

loop_
_atom_type_symbol
_atom_type_description
_atom_type_scat_dispersion_real
_atom_type_scat_dispersion_imag
_atom_type_scat_source
C C 0.0033 0.0016 'International Tables Vol C Tables 4.2.6.8 and 6.1.1.4'
H H 0.0000 0.0000 'International Tables Vol C Tables 4.2.6.8 and 6.1.1.4'
N N 0.0061 0.0033 'International Tables Vol C Tables 4.2.6.8 and 6.1.1.4'
O O 0.0106 0.0060 'International Tables Vol C Tables 4.2.6.8 and 6.1.1.4'

loop_
_geom_angle_atom_site_label_1
_geom_angle_atom_site_label_2
_geom_angle_atom_site_label_3
_geom_angle_site_symmetry_1
_geom_angle_site_symmetry_3
_geom_angle
_geom_angle_publ_flag
C7 O1 H1 . . 99.8(15) ?
C5 N1 C1 . . 120.52(12) ?
N1 C1 C2 . . 121.57(13) ?
N1 C1 C1 . 5_566 116.39(15) ?
C2 C1 C1 . 5_566 122.04(15) ?
C1 C2 C3 . . 119.93(13) ?
C1 C2 H2 . . 120.0 ?
C3 C2 H2 . . 120.0 ?
C4 C3 C2 . . 117.44(13) ?
C4 C3 C12 . . 123.42(13) ?
C2 C3 C12 . . 119.14(12) ?
C3 C4 C5 . . 120.58(13) ?
C3 C4 H4 . . 119.7 ?
C5 C4 H4 . . 119.7 ?
N1 C5 C4 . . 119.97(13) ?
N1 C5 C6 . . 116.89(12) ?
C4 C5 C6 . . 123.15(13) ?
C11 C6 C7 . . 118.24(13) ?
C11 C6 C5 . . 120.30(13) ?
C7 C6 C5 . . 121.46(13) ?
O1 C7 C6 . . 121.03(13) ?
O1 C7 C8 . . 117.97(13) ?
C6 C7 C8 . . 121.01(13) ?
C9 C8 C7 . . 117.37(13) ?
C9 C8 C15 . . 121.63(13) ?
C7 C8 C15 . . 121.00(13) ?
C8 C9 C10 . . 123.71(13) ?
C8 C9 H9 . . 118.1 ?
C10 C9 H9 . . 118.1 ?
C11 C10 C9 . . 117.25(13) ?
C11 C10 C18 . . 123.62(13) ?
C9 C10 C18 . . 119.13(12) ?
C10 C11 C6 . . 122.42(13) ?
C10 C11 H11 . . 118.8 ?
C6 C11 H11 . . 118.8 ?
C13 C12 C14 . . 108.67(8) ?
C13 C12 C14 . 6_565 108.66(8) ?
C14 C12 C14 . 6_565 109.48(13) ?
C13 C12 C3 . . 111.64(12) ?
C14 C12 C3 . . 109.18(8) ?
C14 C12 C3 6_565 . 109.18(8) ?
C12 C13 H13A . . 109.5 ?
C12 C13 H13B . . 109.5 ?
H13A C13 H13B . . 109.5 ?
C12 C13 H13C . . 109.5 ?
H13A C13 H13C . . 109.5 ?
H13B C13 H13C . . 109.5 ?
C12 C14 H14A . . 109.5 ?
C12 C14 H14B . . 109.5 ?
H14A C14 H14B . . 109.5 ?
C12 C14 H14C . . 109.5 ?
H14A C14 H14C . . 109.5 ?
H14B C14 H14C . . 109.5 ?
C17 C15 C16 . . 107.39(8) ?
C17 C15 C16 . 6_565 107.39(8) ?
C16 C15 C16 . 6_565 109.79(13) ?
C17 C15 C8 . . 111.51(13) ?
C16 C15 C8 . . 110.33(8) ?
C16 C15 C8 6_565 . 110.34(8) ?
C15 C16 H16A . . 109.5 ?
C15 C16 H16B . . 109.5 ?
H16A C16 H16B . . 109.5 ?
C15 C16 H16C . . 109.5 ?
H16A C16 H16C . . 109.5 ?
H16B C16 H16C . . 109.5 ?
C15 C17 H17A . . 109.5 ?
C15 C17 H17B . . 109.5 ?
H17A C17 H17B . . 109.5 ?
C15 C17 H17C . . 109.5 ?
H17A C17 H17C . . 109.5 ?
H17B C17 H17C . . 109.5 ?
C19 C18 C19 6_565 . 109.87(14) ?
C19 C18 C10 6_565 . 109.52(8) ?
C19 C18 C10 . . 109.52(8) ?
C19 C18 C20 6_565 . 107.80(9) ?
C19 C18 C20 . . 107.80(9) ?
C10 C18 C20 . . 112.29(12) ?
C18 C19 H19A . . 109.5 ?
C18 C19 H19B . . 109.5 ?
H19A C19 H19B . . 109.5 ?
C18 C19 H19C . . 109.5 ?
H19A C19 H19C . . 109.5 ?
H19B C19 H19C . . 109.5 ?
C18 C20 H20A . . 109.5 ?
C18 C20 H20B . . 109.5 ?
H20A C20 H20B . . 109.5 ?
C18 C20 H20C . . 109.5 ?
H20A C20 H20C . . 109.5 ?
H20B C20 H20C . . 109.5 ?

loop_
_geom_bond_atom_site_label_1
_geom_bond_atom_site_label_2
_geom_bond_site_symmetry_2
_geom_bond_distance
_geom_bond_publ_flag
O1 C7 . 1.3584(18) ?
O1 H1 . 0.94(3) ?
N1 C5 . 1.3419(18) ?
N1 C1 . 1.3481(17) ?
C1 C2 . 1.3847(19) ?
C1 C1 5_566 1.489(3) ?
C2 C3 . 1.400(2) ?
C2 H2 . 0.95 ?
C3 C4 . 1.391(2) ?
C3 C12 . 1.5361(19) ?
C4 C5 . 1.411(2) ?
C4 H4 . 0.95 ?
C5 C6 . 1.4872(19) ?
C6 C11 . 1.408(2) ?
C6 C7 . 1.416(2) ?
C7 C8 . 1.417(2) ?
C8 C9 . 1.385(2) ?
C8 C15 . 1.543(2) ?
C9 C10 . 1.410(2) ?
C9 H9 . 0.95 ?
C10 C11 . 1.382(2) ?
C10 C18 . 1.531(2) ?
C11 H11 . 0.95 ?
C12 C13 . 1.527(2) ?
C12 C14 . 1.5348(15) ?
C12 C14 6_565 1.5348(15) ?
C13 H13A . 0.98 ?
C13 H13B . 0.98 ?
C13 H13C . 0.98 ?
C14 H14A . 0.98 ?
C14 H14B . 0.98 ?
C14 H14C . 0.98 ?
C15 C17 . 1.538(2) ?
C15 C16 . 1.5393(15) ?
C15 C16 6_565 1.5393(15) ?
C16 H16A . 0.98 ?
C16 H16B . 0.98 ?
C16 H16C . 0.98 ?
C17 H17A . 0.98 ?
C17 H17B . 0.98 ?
C17 H17C . 0.98 ?
C18 C19 6_565 1.5295(15) ?
C18 C19 . 1.5295(15) ?
C18 C20 . 1.531(2) ?
C19 H19A . 0.98 ?
C19 H19B . 0.98 ?
C19 H19C . 0.98 ?
C20 H20A . 0.98 ?
C20 H20B . 0.98 ?
C20 H20C . 0.98 ?

loop_
_geom_hbond_atom_site_label_D
_geom_hbond_atom_site_label_H
_geom_hbond_atom_site_label_A
_geom_hbond_site_symmetry_A
_geom_hbond_distance_DH
_geom_hbond_distance_HA
_geom_hbond_distance_DA
_geom_hbond_angle_DHA
_geom_hbond_publ_flag
O1 H1 N1 . 0.94(3) 1.61(3) 2.5181(17) 162.(2) ?

loop_
_geom_torsion_atom_site_label_1
_geom_torsion_atom_site_label_2
_geom_torsion_atom_site_label_3
_geom_torsion_atom_site_label_4
_geom_torsion_site_symmetry_1
_geom_torsion_site_symmetry_2
_geom_torsion_site_symmetry_3
_geom_torsion_site_symmetry_4
_geom_torsion
_geom_torsion_publ_flag
C5 N1 C1 C2 . . . . 0 ?
C5 N1 C1 C1 . . . 5_566 180.0 ?
N1 C1 C2 C3 . . . . 0 ?
C1 C1 C2 C3 5_566 . . . 180.0 ?
C1 C2 C3 C4 . . . . 0 ?
C1 C2 C3 C12 . . . . 180.0 ?
C2 C3 C4 C5 . . . . 0 ?
C12 C3 C4 C5 . . . . 180.0 ?
C1 N1 C5 C4 . . . . 0 ?
C1 N1 C5 C6 . . . . 180.0 ?
C3 C4 C5 N1 . . . . 0 ?
C3 C4 C5 C6 . . . . 180.0 ?
N1 C5 C6 C11 . . . . 180.0 ?
C4 C5 C6 C11 . . . . 0.0000(10) ?
N1 C5 C6 C7 . . . . 0.0000(10) ?
C4 C5 C6 C7 . . . . 180.0 ?
C11 C6 C7 O1 . . . . 180.0 ?
C5 C6 C7 O1 . . . . 0.0000(10) ?
C11 C6 C7 C8 . . . . 0.0000(10) ?
C5 C6 C7 C8 . . . . 180.0 ?
O1 C7 C8 C9 . . . . 180.0000(10) ?
C6 C7 C8 C9 . . . . 0.0000(10) ?
O1 C7 C8 C15 . . . . 0.0000(10) ?
C6 C7 C8 C15 . . . . 180.0 ?
C7 C8 C9 C10 . . . . 0.0000(10) ?
C15 C8 C9 C10 . . . . 180.0000(10) ?
C8 C9 C10 C11 . . . . 0.0000(10) ?
C8 C9 C10 C18 . . . . 180.0000(10) ?
C9 C10 C11 C6 . . . . 0.0000(10) ?
C18 C10 C11 C6 . . . . 180.0 ?
C7 C6 C11 C10 . . . . 0.0000(10) ?
C5 C6 C11 C10 . . . . 180.0 ?
C4 C3 C12 C13 . . . . 0 ?
C2 C3 C12 C13 . . . . 180.0 ?
C4 C3 C12 C14 . . . . 120.17(8) ?
C2 C3 C12 C14 . . . . -59.83(9) ?
C4 C3 C12 C14 . . . 6_565 -120.17(9) ?
C2 C3 C12 C14 . . . 6_565 59.83(9) ?
C9 C8 C15 C17 . . . . 0.0000(10) ?
C7 C8 C15 C17 . . . . 180.0000(10) ?
C9 C8 C15 C16 . . . . -119.25(9) ?
C7 C8 C15 C16 . . . . 60.75(9) ?
C9 C8 C15 C16 . . . 6_565 119.26(9) ?
C7 C8 C15 C16 . . . 6_565 -60.74(9) ?
C11 C10 C18 C19 . . . 6_565 -119.73(9) ?
C9 C10 C18 C19 . . . 6_565 60.27(9) ?
C11 C10 C18 C19 . . . . 119.73(9) ?
C9 C10 C18 C19 . . . . -60.27(9) ?
C11 C10 C18 C20 . . . . 0.0000(10) ?
C9 C10 C18 C20 . . . . 180.0000(10) ?
